data_7030017
loop_
_publ_author_name
'Sharma, Rakesh K.'
'Wadawale, Amey'
'Kedarnath, G.'
'Manna, Debashree'
'Ghanty, Tapan K.'
'Vishwanadh, B.'
'Jain, Vimal K.'

_publ_section_title
;
 Synthesis, structures and DFT calculations of 2-(4,6-dimethyl
 pyrimidyl)selenolate complexes of Cu(i), Ag(i) and Au(i) and their
 conversion into metal selenide nanocrystals.
;
_journal_issue 17
_journal_name_full 'Dalton transactions (Cambridge, England : 2003)'
_journal_page_first 6525
_journal_page_last 6535
_journal_paper_doi 10.1039/c4dt00012a
_journal_volume 43
_journal_year 2014
_chemical_formula_moiety 'C36 H42 Cu6 N12 Se6, H2O'
_chemical_formula_sum 'C36 H44 Cu6 N12 O Se6'
_chemical_formula_weight 1515.87
_chemical_name_systematic
;
 ?
;
_space_group_IT_number 14
_symmetry_cell_setting monoclinic
_symmetry_Int_Tables_number 14
_symmetry_space_group_name_Hall '-P 2yn'
_symmetry_space_group_name_H-M 'P 1 21/n 1'
_atom_sites_solution_hydrogens geom
_atom_sites_solution_primary direct
_atom_sites_solution_secondary difmap
_audit_creation_method SHELXL-97
_cell_angle_alpha 90.00
_cell_angle_beta 107.492(11)
_cell_angle_gamma 90.00
_cell_formula_units_Z 2
_cell_length_a 12.0837(19)
_cell_length_b 18.286(5)
_cell_length_c 12.1000(13)
_cell_measurement_reflns_used 25
_cell_measurement_temperature 298(2)
_cell_measurement_theta_max 14.5
_cell_measurement_theta_min 10.2
_cell_volume 2550.0(9)
_computing_cell_refinement WinAFC
_computing_data_collection WinAFC
_computing_data_reduction CrystalStructure
_computing_molecular_graphics 'Ortep-3 for windows'
_computing_publication_material 'WinGX 1.70.01'
_computing_structure_refinement 'SHELXL-97 (Sheldrick, 1997)'
_computing_structure_solution SIR92
_diffrn_ambient_temperature 298(2)
_diffrn_measured_fraction_theta_full 0.999
_diffrn_measured_fraction_theta_max 0.999
_diffrn_measurement_device_type 'Rigaku AFC7S'
_diffrn_measurement_method \w-2\q
_diffrn_radiation_monochromator graphite
_diffrn_radiation_source 'fine-focus sealed tube'
_diffrn_radiation_type MoK\a
_diffrn_radiation_wavelength 0.71069
_diffrn_reflns_av_R_equivalents 0.0356
_diffrn_reflns_av_unetI/netI 0.1795
_diffrn_reflns_limit_h_max 8
_diffrn_reflns_limit_h_min -15
_diffrn_reflns_limit_k_max 0
_diffrn_reflns_limit_k_min -23
_diffrn_reflns_limit_l_max 15
_diffrn_reflns_limit_l_min -15
_diffrn_reflns_number 7026
_diffrn_reflns_theta_full 27.50
_diffrn_reflns_theta_max 27.50
_diffrn_reflns_theta_min 2.84
_diffrn_standards_decay_% 0.84
_diffrn_standards_interval_count 150
_diffrn_standards_number 3
_exptl_absorpt_coefficient_mu 6.780
_exptl_absorpt_correction_T_max 0.3441
_exptl_absorpt_correction_T_min 0.3441
_exptl_absorpt_correction_type psi-scan
_exptl_absorpt_process_details '(North, Phillips & Mathews, 1968)'
_exptl_crystal_colour yellow
_exptl_crystal_density_diffrn 1.972
_exptl_crystal_density_method 'not measured'
_exptl_crystal_description block
_exptl_crystal_F_000 1456
_exptl_crystal_size_max 0.20
_exptl_crystal_size_mid 0.20
_exptl_crystal_size_min 0.20
_refine_diff_density_max 0.734
_refine_diff_density_min -0.746
_refine_diff_density_rms 0.141
_refine_ls_extinction_method none
_refine_ls_goodness_of_fit_ref 0.960
_refine_ls_hydrogen_treatment constr
_refine_ls_matrix_type full
_refine_ls_number_parameters 250
_refine_ls_number_reflns 5851
_refine_ls_number_restraints 0
_refine_ls_restrained_S_all 0.960
_refine_ls_R_factor_all 0.2159
_refine_ls_R_factor_gt 0.0537
_refine_ls_shift/su_max 0.000
_refine_ls_shift/su_mean 0.000
_refine_ls_structure_factor_coef Fsqd
_refine_ls_weighting_details 'calc w=1/[\s^2^(Fo^2^)+(0.0479P)^2^+0.0000P] where P=(Fo^2^+2Fc^2^)/3'
_refine_ls_weighting_scheme calc
_refine_ls_wR_factor_gt 0.1148
_refine_ls_wR_factor_ref 0.1592
_reflns_number_gt 2230
_reflns_number_total 5851
_reflns_threshold_expression >2sigma(I)
_cod_data_source_file c4dt00012a2.cif
_cod_data_source_block rs-21
_cod_original_cell_volume 2550.0(8)
_cod_database_code 7030017

loop_
_symmetry_equiv_pos_as_xyz
'x, y, z'
'-x+1/2, y+1/2, -z+1/2'
'-x, -y, -z'
'x-1/2, -y-1/2, z-1/2'

loop_
_atom_site_label
_atom_site_type_symbol
_atom_site_fract_x
_atom_site_fract_y
_atom_site_fract_z
_atom_site_U_iso_or_equiv
_atom_site_adp_type
_atom_site_occupancy
_atom_site_symmetry_multiplicity
_atom_site_calc_flag
_atom_site_refinement_flags
Cu1 Cu 0.52886(11) 0.02500(8) 0.33294(11) 0.0610(4) Uani 1 1 d .
Cu2 Cu 0.44560(11) -0.10209(7) 0.39808(11) 0.0599(4) Uani 1 1 d .
Cu3 Cu 0.68462(12) -0.01214(7) 0.54645(10) 0.0625(4) Uani 1 1 d .
Se1 Se 0.32531(9) 0.03463(6) 0.26283(8) 0.0521(3) Uani 1 1 d .
Se2 Se 0.59832(9) 0.13532(6) 0.43020(8) 0.0542(3) Uani 1 1 d .
Se3 Se 0.64612(9) -0.11750(6) 0.42815(9) 0.0540(3) Uani 1 1 d .
C1 C 0.6709(5) -0.0890(3) 0.2926(4) 0.053(3) Uani 1 1 d G
N1 N 0.6252(5) -0.0228(3) 0.2428(5) 0.054(2) Uani 1 1 d G
C2 C 0.6477(6) 0.0016(3) 0.1429(5) 0.067(3) Uani 1 1 d G
C3 C 0.7160(7) -0.0402(4) 0.0928(5) 0.078(4) Uani 1 1 d G
H3 H 0.7311 -0.0238 0.0260 0.094 Uiso 1 1 calc R
C4 C 0.7618(6) -0.1063(4) 0.1426(6) 0.074(4) Uani 1 1 d G
N2 N 0.7392(6) -0.1308(3) 0.2425(6) 0.067(3) Uani 1 1 d G
C5 C 0.5969(11) 0.0715(7) 0.0959(9) 0.088(4) Uani 1 1 d .
H5A H 0.5206 0.0757 0.1041 0.132 Uiso 1 1 calc R
H5B H 0.5920 0.0743 0.0153 0.132 Uiso 1 1 calc R
H5C H 0.6447 0.1107 0.1372 0.132 Uiso 1 1 calc R
C6 C 0.8348(13) -0.1545(8) 0.0985(12) 0.129(6) Uani 1 1 d .
H6A H 0.9097 -0.1587 0.1551 0.193 Uiso 1 1 calc R
H6B H 0.8433 -0.1345 0.0282 0.193 Uiso 1 1 calc R
H6C H 0.7994 -0.2019 0.0833 0.193 Uiso 1 1 calc R
C7 C 0.2721(5) -0.0521(3) 0.1956(5) 0.054(3) Uani 1 1 d G
N3 N 0.3183(5) -0.1174(4) 0.2484(4) 0.057(2) Uani 1 1 d G
C8 C 0.2741(7) -0.1838(3) 0.1980(6) 0.072(3) Uani 1 1 d G
C9 C 0.1837(7) -0.1848(3) 0.0949(6) 0.088(4) Uani 1 1 d G
H9 H 0.1542 -0.2292 0.0612 0.106 Uiso 1 1 calc R
C10 C 0.1375(5) -0.1195(5) 0.0421(4) 0.073(3) Uani 1 1 d G
N4 N 0.1817(5) -0.0531(4) 0.0924(5) 0.056(2) Uani 1 1 d G
C11 C 0.3234(13) -0.2507(6) 0.2608(12) 0.122(6) Uani 1 1 d .
H11A H 0.3128 -0.2501 0.3363 0.184 Uiso 1 1 calc R
H11B H 0.4048 -0.2532 0.2686 0.184 Uiso 1 1 calc R
H11C H 0.2849 -0.2926 0.2186 0.184 Uiso 1 1 calc R
C12 C 0.0484(12) -0.1142(8) -0.0722(10) 0.118(5) Uani 1 1 d .
H12A H -0.0054 -0.1539 -0.0811 0.178 Uiso 1 1 calc R
H12B H 0.0851 -0.1165 -0.1323 0.178 Uiso 1 1 calc R
H12C H 0.0077 -0.0686 -0.0774 0.178 Uiso 1 1 calc R
C13 C 0.7546(5) 0.1256(4) 0.4798(5) 0.068(3) Uani 1 1 d G
N5 N 0.8045(6) 0.0642(4) 0.5428(6) 0.067(3) Uani 1 1 d G
C14 C 0.9244(7) 0.0595(4) 0.5894(7) 0.091(4) Uani 1 1 d G
C15 C 0.9943(5) 0.1163(6) 0.5729(8) 0.125(6) Uani 1 1 d G
H15 H 1.0745 0.1131 0.6040 0.150 Uiso 1 1 calc R
C16 C 0.9443(7) 0.1777(5) 0.5098(8) 0.118(5) Uani 1 1 d G
N6 N 0.8245(8) 0.1824(4) 0.4633(6) 0.091(3) Uani 1 1 d G
C17 C 0.9706(12) -0.0056(9) 0.6574(13) 0.139(7) Uani 1 1 d .
H17A H 0.9108 -0.0279 0.6833 0.209 Uiso 1 1 calc R
H17B H 1.0343 0.0080 0.7233 0.209 Uiso 1 1 calc R
H17C H 0.9969 -0.0396 0.6103 0.209 Uiso 1 1 calc R
C18 C 1.0115(15) 0.2406(11) 0.488(2) 0.220(12) Uani 1 1 d .
H18A H 0.9879 0.2516 0.4071 0.330 Uiso 1 1 calc R
H18B H 1.0927 0.2289 0.5137 0.330 Uiso 1 1 calc R
H18C H 0.9976 0.2824 0.5306 0.330 Uiso 1 1 calc R
O1S O 0.7141(15) -0.2916(8) 0.2873(13) 0.086(5) Uani 0.50 1 d P

loop_
_atom_site_aniso_label
_atom_site_aniso_U_11
_atom_site_aniso_U_22
_atom_site_aniso_U_33
_atom_site_aniso_U_23
_atom_site_aniso_U_13
_atom_site_aniso_U_12
Cu1 0.0559(8) 0.0591(9) 0.0656(8) 0.0006(7) 0.0146(7) -0.0008(7)
Cu2 0.0585(9) 0.0641(9) 0.0573(8) 0.0139(7) 0.0178(7) 0.0031(7)
Cu3 0.0765(10) 0.0600(9) 0.0497(7) 0.0018(6) 0.0169(7) 0.0021(8)
Se1 0.0554(7) 0.0503(7) 0.0465(6) 0.0042(5) 0.0092(5) -0.0003(6)
Se2 0.0534(6) 0.0530(7) 0.0548(6) 0.0081(5) 0.0142(5) -0.0069(6)
Se3 0.0603(7) 0.0533(7) 0.0514(6) 0.0073(5) 0.0212(5) 0.0074(6)
C1 0.061(7) 0.041(6) 0.065(7) -0.012(5) 0.029(6) -0.019(6)
N1 0.066(6) 0.055(6) 0.039(4) 0.004(4) 0.015(4) -0.012(5)
C2 0.052(7) 0.090(10) 0.056(7) 0.016(7) 0.010(6) -0.007(7)
C3 0.105(10) 0.085(10) 0.057(7) -0.010(7) 0.042(7) -0.021(8)
C4 0.091(9) 0.073(9) 0.072(8) -0.025(7) 0.046(7) -0.022(8)
N2 0.080(6) 0.059(6) 0.070(6) -0.010(5) 0.039(5) -0.018(5)
C5 0.093(10) 0.102(11) 0.069(8) 0.040(7) 0.024(7) 0.019(8)
C6 0.188(17) 0.113(13) 0.139(13) -0.040(10) 0.130(13) -0.024(12)
C7 0.055(7) 0.060(7) 0.050(6) 0.016(5) 0.019(5) 0.007(6)
N3 0.064(6) 0.056(6) 0.054(5) -0.002(5) 0.023(4) -0.012(5)
C8 0.091(9) 0.051(8) 0.079(8) -0.007(7) 0.032(7) -0.014(7)
C9 0.097(10) 0.087(11) 0.066(8) -0.029(8) 0.003(7) -0.027(9)
C10 0.077(9) 0.084(10) 0.063(7) -0.003(7) 0.026(7) -0.014(8)
N4 0.058(6) 0.066(6) 0.044(5) 0.007(4) 0.015(4) -0.005(5)
C11 0.174(16) 0.045(8) 0.126(12) 0.006(8) 0.011(11) 0.016(10)
C12 0.125(12) 0.133(13) 0.068(9) -0.008(9) -0.016(8) -0.034(11)
C13 0.087(9) 0.065(8) 0.050(6) -0.008(6) 0.018(6) -0.023(7)
N5 0.058(6) 0.089(8) 0.049(5) 0.002(5) 0.012(5) 0.003(6)
C14 0.060(9) 0.120(13) 0.086(9) -0.002(9) 0.010(7) -0.003(9)
C15 0.064(9) 0.127(15) 0.185(17) -0.001(13) 0.039(11) -0.031(10)
C16 0.088(12) 0.105(14) 0.157(15) 0.022(11) 0.033(11) -0.010(11)
N6 0.065(7) 0.089(8) 0.111(8) 0.016(7) 0.014(6) -0.016(6)
C17 0.070(10) 0.173(18) 0.148(14) 0.041(12) -0.006(9) 0.053(11)
C18 0.096(13) 0.156(19) 0.40(3) 0.02(2) 0.063(17) -0.066(13)
O1S 0.142(15) 0.043(9) 0.091(11) 0.010(8) 0.065(11) 0.019(10)

loop_
_atom_type_symbol
_atom_type_description
_atom_type_scat_dispersion_real
_atom_type_scat_dispersion_imag
_atom_type_scat_source
C C 0.0033 0.0016 'International Tables Vol C Tables 4.2.6.8 and 6.1.1.4'
H H 0.0000 0.0000 'International Tables Vol C Tables 4.2.6.8 and 6.1.1.4'
N N 0.0061 0.0033 'International Tables Vol C Tables 4.2.6.8 and 6.1.1.4'
O O 0.0106 0.0060 'International Tables Vol C Tables 4.2.6.8 and 6.1.1.4'
Cu Cu 0.3201 1.2651 'International Tables Vol C Tables 4.2.6.8 and 6.1.1.4'
Se Se -0.0929 2.2259 'International Tables Vol C Tables 4.2.6.8 and 6.1.1.4'

loop_
_geom_angle_atom_site_label_1
_geom_angle_atom_site_label_2
_geom_angle_atom_site_label_3
_geom_angle
_geom_angle_site_symmetry_1
_geom_angle_site_symmetry_3
N1 Cu1 Se1 123.18(18) . .
N1 Cu1 Se2 117.63(18) . .
Se1 Cu1 Se2 106.99(7) . .
N1 Cu1 Cu2 96.26(19) . .
Se1 Cu1 Cu2 74.52(5) . .
Se2 Cu1 Cu2 133.47(7) . .
N1 Cu1 Cu3 93.26(18) . .
Se1 Cu1 Cu3 133.94(7) . .
Se2 Cu1 Cu3 72.89(5) . .
Cu2 Cu1 Cu3 74.37(5) . .
N3 Cu2 Se3 126.47(18) . .
N3 Cu2 Se2 116.16(18) . 3_656
Se3 Cu2 Se2 108.93(6) . 3_656
N3 Cu2 Cu1 96.13(19) . .
Se3 Cu2 Cu1 72.33(5) . .
Se2 Cu2 Cu1 131.84(7) 3_656 .
N3 Cu2 Cu3 89.28(19) . 3_656
Se3 Cu2 Cu3 132.41(7) . 3_656
Se2 Cu2 Cu3 72.12(5) 3_656 3_656
Cu1 Cu2 Cu3 73.69(5) . 3_656
N5 Cu3 Se3 124.2(2) . .
N5 Cu3 Se1 112.66(19) . 3_656
Se3 Cu3 Se1 112.84(7) . 3_656
N5 Cu3 Cu1 95.8(2) . .
Se3 Cu3 Cu1 71.43(5) . .
Se1 Cu3 Cu1 136.38(7) 3_656 .
N5 Cu3 Cu2 87.1(2) . 3_656
Se3 Cu3 Cu2 136.68(7) . 3_656
Se1 Cu3 Cu2 72.70(5) 3_656 3_656
Cu1 Cu3 Cu2 76.70(5) . 3_656
C7 Se1 Cu1 106.7(2) . .
C7 Se1 Cu3 99.8(2) . 3_656
Cu1 Se1 Cu3 89.39(6) . 3_656
C13 Se2 Cu1 105.1(2) . .
C13 Se2 Cu2 99.8(2) . 3_656
Cu1 Se2 Cu2 94.48(6) . 3_656
C1 Se3 Cu2 105.4(2) . .
C1 Se3 Cu3 104.8(2) . .
Cu2 Se3 Cu3 90.12(6) . .
N1 C1 N2 120.0 . .
N1 C1 Se3 119.0(4) . .
N2 C1 Se3 120.9(4) . .
C2 N1 C1 120.0 . .
C2 N1 Cu1 128.8(4) . .
C1 N1 Cu1 111.2(4) . .
N1 C2 C3 120.0 . .
N1 C2 C5 116.9(6) . .
C3 C2 C5 123.1(6) . .
C4 C3 C2 120.0 . .
C4 C3 H3 120.0 . .
C2 C3 H3 120.0 . .
N2 C4 C3 120.0 . .
N2 C4 C6 115.0(7) . .
C3 C4 C6 125.0(7) . .
C4 N2 C1 120.0 . .
C2 C5 H5A 109.5 . .
C2 C5 H5B 109.5 . .
H5A C5 H5B 109.5 . .
C2 C5 H5C 109.5 . .
H5A C5 H5C 109.5 . .
H5B C5 H5C 109.5 . .
C4 C6 H6A 109.5 . .
C4 C6 H6B 109.5 . .
H6A C6 H6B 109.5 . .
C4 C6 H6C 109.5 . .
H6A C6 H6C 109.5 . .
H6B C6 H6C 109.5 . .
N3 C7 N4 120.0 . .
N3 C7 Se1 120.5(4) . .
N4 C7 Se1 119.5(4) . .
C7 N3 C8 120.0 . .
C7 N3 Cu2 112.7(4) . .
C8 N3 Cu2 127.2(4) . .
C9 C8 N3 120.0 . .
C9 C8 C11 122.7(7) . .
N3 C8 C11 117.2(7) . .
C8 C9 C10 120.0 . .
C8 C9 H9 120.0 . .
C10 C9 H9 120.0 . .
N4 C10 C9 120.0 . .
N4 C10 C12 115.4(7) . .
C9 C10 C12 124.4(7) . .
C10 N4 C7 120.0 . .
C8 C11 H11A 109.5 . .
C8 C11 H11B 109.5 . .
H11A C11 H11B 109.5 . .
C8 C11 H11C 109.5 . .
H11A C11 H11C 109.5 . .
H11B C11 H11C 109.5 . .
C10 C12 H12A 109.5 . .
C10 C12 H12B 109.5 . .
H12A C12 H12B 109.5 . .
C10 C12 H12C 109.5 . .
H12A C12 H12C 109.5 . .
H12B C12 H12C 109.5 . .
N5 C13 N6 120.0 . .
N5 C13 Se2 119.9(5) . .
N6 C13 Se2 119.9(5) . .
C13 N5 C14 120.0 . .
C13 N5 Cu3 112.0(4) . .
C14 N5 Cu3 128.0(4) . .
C15 C14 N5 120.0 . .
C15 C14 C17 123.0(8) . .
N5 C14 C17 117.0(8) . .
C14 C15 C16 120.0 . .
C14 C15 H15 120.0 . .
C16 C15 H15 120.0 . .
N6 C16 C15 120.0 . .
N6 C16 C18 116.2(10) . .
C15 C16 C18 123.8(10) . .
C16 N6 C13 120.0 . .
C14 C17 H17A 109.5 . .
C14 C17 H17B 109.5 . .
H17A C17 H17B 109.5 . .
C14 C17 H17C 109.5 . .
H17A C17 H17C 109.5 . .
H17B C17 H17C 109.5 . .
C16 C18 H18A 109.5 . .
C16 C18 H18B 109.5 . .
H18A C18 H18B 109.5 . .
C16 C18 H18C 109.5 . .
H18A C18 H18C 109.5 . .
H18B C18 H18C 109.5 . .

loop_
_geom_bond_atom_site_label_1
_geom_bond_atom_site_label_2
_geom_bond_distance
_geom_bond_site_symmetry_2
Cu1 N1 2.018(5) .
Cu1 Se1 2.3550(17) .
Cu1 Se2 2.3590(17) .
Cu1 Cu2 2.7406(19) .
Cu1 Cu3 2.7848(18) .
Cu2 N3 2.012(5) .
Cu2 Se3 2.3565(17) .
Cu2 Se2 2.3730(16) 3_656
Cu2 Cu3 2.8149(19) 3_656
Cu3 N5 2.022(6) .
Cu3 Se3 2.3616(17) .
Cu3 Se1 2.3823(16) 3_656
Cu3 Cu2 2.8149(19) 3_656
Se1 C7 1.810(5) .
Se1 Cu3 2.3823(16) 3_656
Se2 C13 1.810(6) .
Se2 Cu2 2.3730(16) 3_656
Se3 C1 1.830(4) .
C1 N1 1.3900 .
C1 N2 1.3900 .
N1 C2 1.3900 .
C2 C3 1.3900 .
C2 C5 1.459(12) .
C3 C4 1.3900 .
C3 H3 0.9300 .
C4 N2 1.3900 .
C4 C6 1.455(13) .
C5 H5A 0.9600 .
C5 H5B 0.9600 .
C5 H5C 0.9600 .
C6 H6A 0.9600 .
C6 H6B 0.9600 .
C6 H6C 0.9600 .
C7 N3 1.3900 .
C7 N4 1.3900 .
N3 C8 1.3900 .
C8 C9 1.3900 .
C8 C11 1.469(12) .
C9 C10 1.3900 .
C9 H9 0.9300 .
C10 N4 1.3900 .
C10 C12 1.478(12) .
C11 H11A 0.9600 .
C11 H11B 0.9600 .
C11 H11C 0.9600 .
C12 H12A 0.9600 .
C12 H12B 0.9600 .
C12 H12C 0.9600 .
C13 N5 1.3900 .
C13 N6 1.3900 .
N5 C14 1.3900 .
C14 C15 1.3900 .
C14 C17 1.459(14) .
C15 C16 1.3900 .
C15 H15 0.9300 .
C16 N6 1.3900 .
C16 C18 1.475(17) .
C17 H17A 0.9600 .
C17 H17B 0.9600 .
C17 H17C 0.9600 .
C18 H18A 0.9600 .
C18 H18B 0.9600 .
C18 H18C 0.9600 .

loop_
_geom_torsion_atom_site_label_1
_geom_torsion_atom_site_label_2
_geom_torsion_atom_site_label_3
_geom_torsion_atom_site_label_4
_geom_torsion
_geom_torsion_site_symmetry_1
_geom_torsion_site_symmetry_4
N1 Cu1 Cu2 N3 -81.3(3) . .
Se1 Cu1 Cu2 N3 41.46(18) . .
Se2 Cu1 Cu2 N3 140.39(19) . .
Cu3 Cu1 Cu2 N3 -172.94(19) . .
N1 Cu1 Cu2 Se3 45.10(18) . .
Se1 Cu1 Cu2 Se3 167.84(6) . .
Se2 Cu1 Cu2 Se3 -93.22(9) . .
Cu3 Cu1 Cu2 Se3 -46.55(5) . .
N1 Cu1 Cu2 Se2 144.99(18) . 3_656
Se1 Cu1 Cu2 Se2 -92.26(9) . 3_656
Se2 Cu1 Cu2 Se2 6.67(15) . 3_656
Cu3 Cu1 Cu2 Se2 53.34(8) . 3_656
N1 Cu1 Cu2 Cu3 -168.73(18) . 3_656
Se1 Cu1 Cu2 Cu3 -45.99(5) . 3_656
Se2 Cu1 Cu2 Cu3 52.95(9) . 3_656
Cu3 Cu1 Cu2 Cu3 99.62(5) . 3_656
N1 Cu1 Cu3 N5 75.3(3) . .
Se1 Cu1 Cu3 N5 -140.0(2) . .
Se2 Cu1 Cu3 N5 -42.6(2) . .
Cu2 Cu1 Cu3 N5 170.9(2) . .
N1 Cu1 Cu3 Se3 -48.86(18) . .
Se1 Cu1 Cu3 Se3 95.85(10) . .
Se2 Cu1 Cu3 Se3 -166.80(6) . .
Cu2 Cu1 Cu3 Se3 46.73(5) . .
N1 Cu1 Cu3 Se1 -152.81(19) . 3_656
Se1 Cu1 Cu3 Se1 -8.10(17) . 3_656
Se2 Cu1 Cu3 Se1 89.25(10) . 3_656
Cu2 Cu1 Cu3 Se1 -57.22(10) . 3_656
N1 Cu1 Cu3 Cu2 160.91(18) . 3_656
Se1 Cu1 Cu3 Cu2 -54.38(10) . 3_656
Se2 Cu1 Cu3 Cu2 42.97(5) . 3_656
Cu2 Cu1 Cu3 Cu2 -103.50(5) . 3_656
N1 Cu1 Se1 C7 42.0(3) . .
Se2 Cu1 Se1 C7 -176.8(2) . .
Cu2 Cu1 Se1 C7 -45.4(2) . .
Cu3 Cu1 Se1 C7 -94.4(2) . .
N1 Cu1 Se1 Cu3 142.0(2) . 3_656
Se2 Cu1 Se1 Cu3 -76.79(7) . 3_656
Cu2 Cu1 Se1 Cu3 54.65(5) . 3_656
Cu3 Cu1 Se1 Cu3 5.58(11) . 3_656
N1 Cu1 Se2 C13 -35.3(3) . .
Se1 Cu1 Se2 C13 -179.0(2) . .
Cu2 Cu1 Se2 C13 96.5(3) . .
Cu3 Cu1 Se2 C13 49.3(2) . .
N1 Cu1 Se2 Cu2 -136.7(2) . 3_656
Se1 Cu1 Se2 Cu2 79.57(7) . 3_656
Cu2 Cu1 Se2 Cu2 -4.98(11) . 3_656
Cu3 Cu1 Se2 Cu2 -52.12(5) . 3_656
N3 Cu2 Se3 C1 34.6(3) . .
Se2 Cu2 Se3 C1 -179.0(2) 3_656 .
Cu1 Cu2 Se3 C1 -49.9(2) . .
Cu3 Cu2 Se3 C1 -96.2(2) 3_656 .
N3 Cu2 Se3 Cu3 140.0(2) . .
Se2 Cu2 Se3 Cu3 -73.58(7) 3_656 .
Cu1 Cu2 Se3 Cu3 55.53(5) . .
Cu3 Cu2 Se3 Cu3 9.17(10) 3_656 .
N5 Cu3 Se3 C1 -32.9(3) . .
Se1 Cu3 Se3 C1 -175.3(2) 3_656 .
Cu1 Cu3 Se3 C1 51.3(2) . .
Cu2 Cu3 Se3 C1 96.1(2) 3_656 .
N5 Cu3 Se3 Cu2 -138.9(3) . .
Se1 Cu3 Se3 Cu2 78.77(7) 3_656 .
Cu1 Cu3 Se3 Cu2 -54.64(5) . .
Cu2 Cu3 Se3 Cu2 -9.87(11) 3_656 .
Cu2 Se3 C1 N1 48.7(3) . .
Cu3 Se3 C1 N1 -45.6(3) . .
Cu2 Se3 C1 N2 -134.5(3) . .
Cu3 Se3 C1 N2 131.2(3) . .
N2 C1 N1 C2 0.0 . .
Se3 C1 N1 C2 176.8(5) . .
N2 C1 N1 Cu1 179.5(4) . .
Se3 C1 N1 Cu1 -3.7(4) . .
Se1 Cu1 N1 C2 70.0(4) . .
Se2 Cu1 N1 C2 -67.5(4) . .
Cu2 Cu1 N1 C2 145.5(4) . .
Cu3 Cu1 N1 C2 -139.8(4) . .
Se1 Cu1 N1 C1 -109.4(3) . .
Se2 Cu1 N1 C1 113.2(3) . .
Cu2 Cu1 N1 C1 -33.8(3) . .
Cu3 Cu1 N1 C1 40.8(3) . .
C1 N1 C2 C3 0.0 . .
Cu1 N1 C2 C3 -179.3(5) . .
C1 N1 C2 C5 -179.9(8) . .
Cu1 N1 C2 C5 0.7(8) . .
N1 C2 C3 C4 0.0 . .
C5 C2 C3 C4 179.9(8) . .
C2 C3 C4 N2 0.0 . .
C2 C3 C4 C6 -179.7(9) . .
C3 C4 N2 C1 0.0 . .
C6 C4 N2 C1 179.7(9) . .
N1 C1 N2 C4 0.0 . .
Se3 C1 N2 C4 -176.8(5) . .
Cu1 Se1 C7 N3 42.6(4) . .
Cu3 Se1 C7 N3 -49.7(4) 3_656 .
Cu1 Se1 C7 N4 -139.6(3) . .
Cu3 Se1 C7 N4 128.1(3) 3_656 .
N4 C7 N3 C8 0.0 . .
Se1 C7 N3 C8 177.8(5) . .
N4 C7 N3 Cu2 -178.7(4) . .
Se1 C7 N3 Cu2 -0.9(4) . .
Se3 Cu2 N3 C7 -105.4(3) . .
Se2 Cu2 N3 C7 110.3(3) 3_656 .
Cu1 Cu2 N3 C7 -32.8(3) . .
Cu3 Cu2 N3 C7 40.7(3) 3_656 .
Se3 Cu2 N3 C8 76.0(4) . .
Se2 Cu2 N3 C8 -68.3(4) 3_656 .
Cu1 Cu2 N3 C8 148.5(4) . .
Cu3 Cu2 N3 C8 -137.9(4) 3_656 .
C7 N3 C8 C9 0.0 . .
Cu2 N3 C8 C9 178.5(4) . .
C7 N3 C8 C11 -177.4(9) . .
Cu2 N3 C8 C11 1.1(9) . .
N3 C8 C9 C10 0.0 . .
C11 C8 C9 C10 177.3(10) . .
C8 C9 C10 N4 0.0 . .
C8 C9 C10 C12 174.6(9) . .
C9 C10 N4 C7 0.0 . .
C12 C10 N4 C7 -175.1(8) . .
N3 C7 N4 C10 0.0 . .
Se1 C7 N4 C10 -177.8(5) . .
Cu1 Se2 C13 N5 -51.8(4) . .
Cu2 Se2 C13 N5 45.6(4) 3_656 .
Cu1 Se2 C13 N6 133.6(3) . .
Cu2 Se2 C13 N6 -129.0(4) 3_656 .
N6 C13 N5 C14 0.0 . .
Se2 C13 N5 C14 -174.5(5) . .
N6 C13 N5 Cu3 -176.9(5) . .
Se2 C13 N5 Cu3 8.5(5) . .
Se3 Cu3 N5 C13 100.7(4) . .
Se1 Cu3 N5 C13 -116.9(3) 3_656 .
Cu1 Cu3 N5 C13 29.3(3) . .
Cu2 Cu3 N5 C13 -47.0(3) 3_656 .
Se3 Cu3 N5 C14 -75.9(5) . .
Se1 Cu3 N5 C14 66.5(4) 3_656 .
Cu1 Cu3 N5 C14 -147.4(4) . .
Cu2 Cu3 N5 C14 136.3(4) 3_656 .
C13 N5 C14 C15 0.0 . .
Cu3 N5 C14 C15 176.4(5) . .
C13 N5 C14 C17 178.3(10) . .
Cu3 N5 C14 C17 -5.4(10) . .
N5 C14 C15 C16 0.0 . .
C17 C14 C15 C16 -178.1(11) . .
C14 C15 C16 N6 0.0 . .
C14 C15 C16 C18 179.7(13) . .
C15 C16 N6 C13 0.0 . .
C18 C16 N6 C13 -179.7(13) . .
N5 C13 N6 C16 0.0 . .
Se2 C13 N6 C16 174.5(5) . .
